data_1558733
loop_
_publ_author_name
'Straube, Axel A.'
'Coburger, Peter'
'Duetsch, Luis'
'Hey-Hawkins, Evamarie'

_publ_section_title
;
 Triple the fun: Tris(ferrocenyl)arene-based gold(I) complexes for
 redox-switchable catalysis
;
_journal_name_full 'Chemical Science'
_journal_paper_doi 10.1039/D0SC03604H
_journal_year 2020
_chemical_formula_sum 'C70 H55 Au3 Cl6 Fe3 N3 P3'
_chemical_formula_weight 2002.23
_space_group_crystal_system triclinic
_space_group_IT_number 1
_space_group_name_Hall 'P 1'
_space_group_name_H-M_alt 'P 1'
_atom_sites_solution_hydrogens geom
_audit_creation_method SHELXL-2014/7
_audit_update_record
;
2020-03-13 deposited with the CCDC.	2020-08-03 downloaded from the CCDC.
;
_cell_angle_alpha 92.519(4)
_cell_angle_beta 103.594(5)
_cell_angle_gamma 95.610(3)
_cell_formula_units_Z 1
_cell_length_a 9.8526(4)
_cell_length_b 10.9313(4)
_cell_length_c 18.7740(12)
_cell_measurement_reflns_used 7312
_cell_measurement_temperature 130
_cell_measurement_theta_max 28.7430
_cell_measurement_theta_min 2.6510
_cell_volume 1951.25(17)
_computing_cell_refinement
;
CrysAlisPro, Agilent Technologies,
Version 1.171.37.35 (release 13-08-2014 CrysAlis171 .NET)
(compiled Aug 13 2014,18:06:01)
;
_computing_data_collection
;
CrysAlisPro, Agilent Technologies,
Version 1.171.37.35 (release 13-08-2014 CrysAlis171 .NET)
(compiled Aug 13 2014,18:06:01)
;
_computing_data_reduction
;
CrysAlisPro, Agilent Technologies,
Version 1.171.37.35 (release 13-08-2014 CrysAlis171 .NET)
(compiled Aug 13 2014,18:06:01)
;
_computing_structure_refinement 'SHELXL-2014/7 (Sheldrick, 2014)'
_computing_structure_solution SHELXS
_diffrn_ambient_temperature 130
_diffrn_detector_area_resol_mean 16.3560
_diffrn_measured_fraction_theta_full 0.999
_diffrn_measured_fraction_theta_max 0.885
_diffrn_measurement_device_type 'Xcalibur, Sapphire3, Gemini'
_diffrn_measurement_method '\w scans'
_diffrn_radiation_type MoK\a
_diffrn_radiation_wavelength 0.71073
_diffrn_reflns_av_R_equivalents 0.0546
_diffrn_reflns_av_unetI/netI 0.1117
_diffrn_reflns_Laue_measured_fraction_full 0.999
_diffrn_reflns_Laue_measured_fraction_max 0.885
_diffrn_reflns_limit_h_max 13
_diffrn_reflns_limit_h_min -13
_diffrn_reflns_limit_k_max 15
_diffrn_reflns_limit_k_min -15
_diffrn_reflns_limit_l_max 26
_diffrn_reflns_limit_l_min -26
_diffrn_reflns_number 26496
_diffrn_reflns_point_group_measured_fraction_full 0.945
_diffrn_reflns_point_group_measured_fraction_max 0.784
_diffrn_reflns_theta_full 25.242
_diffrn_reflns_theta_max 30.702
_diffrn_reflns_theta_min 2.163
_diffrn_source 'Enhance (Mo) X-ray Source'
_exptl_absorpt_coefficient_mu 6.466
_exptl_absorpt_correction_T_max 1.00000
_exptl_absorpt_correction_T_min 0.86011
_exptl_absorpt_correction_type multi-scan
_exptl_absorpt_process_details
;
CrysAlisPro, Agilent Technologies,
Version 1.171.37.35 (release 13-08-2014 CrysAlis171 .NET)
(compiled Aug 13 2014,18:06:01)
Empirical absorption correction using spherical harmonics,
 implemented in SCALE3 ABSPACK scaling algorithm.
Empirical absorption correction using spherical harmonics,
 implemented in SCALE3 ABSPACK scaling algorithm.
;
_exptl_crystal_colour 'clear dark orange'
_exptl_crystal_density_diffrn 1.704
_exptl_crystal_description prism
_exptl_crystal_F_000 958
_exptl_crystal_size_max 0.1000
_exptl_crystal_size_mid 0.1000
_exptl_crystal_size_min 0.0500
_refine_diff_density_max 5.197
_refine_diff_density_min -2.386
_refine_diff_density_rms 0.236
_refine_ls_abs_structure_details
; 
 Flack x determined using 4918 quotients [(I+)-(I-)]/[(I+)+(I-)] 
 (Parsons, Flack and Wagner, Acta Cryst. B69 (2013) 249-259). 
;
_refine_ls_abs_structure_Flack -0.008(7)
_refine_ls_extinction_method none
_refine_ls_goodness_of_fit_ref 1.003
_refine_ls_hydrogen_treatment constr
_refine_ls_matrix_type full
_refine_ls_number_parameters 813
_refine_ls_number_reflns 19012
_refine_ls_number_restraints 165
_refine_ls_restrained_S_all 1.003
_refine_ls_R_factor_all 0.0843
_refine_ls_R_factor_gt 0.0675
_refine_ls_shift/su_max 0.001
_refine_ls_shift/su_mean 0.000
_refine_ls_structure_factor_coef Fsqd
_refine_ls_weighting_details 'w=1/[\s^2^(Fo^2^)+(0.0781P)^2^] where P=(Fo^2^+2Fc^2^)/3'
_refine_ls_weighting_scheme calc
_refine_ls_wR_factor_gt 0.1551
_refine_ls_wR_factor_ref 0.1667
_reflns_Friedel_coverage 0.773
_reflns_Friedel_fraction_full 0.891
_reflns_Friedel_fraction_max 0.684
_reflns_number_gt 15100
_reflns_number_total 19012
_reflns_threshold_expression 'I > 2\s(I)'
_cod_data_source_file d0sc03604h2.cif
_cod_data_source_block P1_sqd
_cod_database_code 1558733
_shelx_shelxl_version_number 2014/7
_shelx_space_group_comment
; 
The symmetry employed for this shelxl refinement is uniquely defined 
by the following loop, which should always be used as a source of 
symmetry information in preference to the above space-group names. 
They are only intended as comments. 
;

loop_
_space_group_symop_operation_xyz
'x, y, z'

loop_
_atom_site_label
_atom_site_type_symbol
_atom_site_fract_x
_atom_site_fract_y
_atom_site_fract_z
_atom_site_U_iso_or_equiv
_atom_site_adp_type
_atom_site_occupancy
_atom_site_site_symmetry_order
_atom_site_calc_flag
_atom_site_refinement_flags_posn
_atom_site_refinement_flags_adp
_atom_site_refinement_flags_occupancy
_atom_site_disorder_assembly
_atom_site_disorder_group
C1 C 0.204(2) 0.8516(14) 0.2633(11) 0.034(4) Uani 1 1 d . . . . .
C2 C 0.1369(17) 0.8480(14) 0.1412(10) 0.027(3) Uani 1 1 d . . . . .
C3 C 0.3651(17) 0.8994(13) 0.2001(10) 0.027(3) Uani 1 1 d . . . . .
C4 C 0.168(2) 0.842(2) 0.3385(11) 0.043(4) Uani 1 1 d . U . . .
C5 C 0.278(2) 0.8586(15) 0.4066(9) 0.033(4) Uani 1 1 d . U . . .
H22 H 0.3793 0.8607 0.4123 0.040 Uiso 1 1 calc R U . . .
C6 C 0.204(2) 0.8640(16) 0.4627(10) 0.035(4) Uani 1 1 d . U . . .
H44 H 0.2470 0.8752 0.5156 0.042 Uiso 1 1 calc R U . . .
C7 C 0.058(2) 0.8528(17) 0.4291(11) 0.039(4) Uani 1 1 d . U . . .
H28 H -0.0163 0.8573 0.4555 0.047 Uiso 1 1 calc R U . . .
C8 C 0.035(2) 0.8401(16) 0.3503(12) 0.041(4) Uani 1 1 d . U . . .
H100 H -0.0547 0.8304 0.3135 0.049 Uiso 1 1 calc R U . . .
C9 C 0.1394(18) 1.1656(17) 0.4393(9) 0.032(4) Uani 1 1 d . . . . .
C10 C 0.054(3) 1.1534(17) 0.3672(12) 0.046(5) Uani 1 1 d . . . . .
H71 H -0.0478 1.1544 0.3526 0.056 Uiso 1 1 calc R U . . .
C11 C 0.147(2) 1.1376(16) 0.3193(9) 0.036(4) Uani 1 1 d . . . . .
H46 H 0.1177 1.1233 0.2657 0.043 Uiso 1 1 calc R U . . .
C12 C 0.289(2) 1.1417(16) 0.3627(10) 0.041(5) Uani 1 1 d . . . . .
H17 H 0.3726 1.1325 0.3443 0.049 Uiso 1 1 calc R U . . .
C13 C 0.284(2) 1.1626(17) 0.4396(11) 0.038(4) Uani 1 1 d . . . . .
H51 H 0.3635 1.1709 0.4826 0.045 Uiso 1 1 calc R U . . .
C14 C 0.176(3) 1.117(2) 0.5926(11) 0.048(5) Uani 1 1 d . U . . .
C15 C 0.312(2) 1.159(2) 0.6242(11) 0.045(4) Uani 1 1 d . U . . .
H77 H 0.3539 1.2321 0.6108 0.054 Uiso 1 1 calc R U . . .
C16 C 0.386(3) 1.092(2) 0.6764(12) 0.064(6) Uani 1 1 d . U . . .
H21 H 0.4790 1.1205 0.6984 0.076 Uiso 1 1 calc R U . . .
C17 C 0.332(3) 0.988(2) 0.6975(12) 0.064(6) Uani 1 1 d . U . . .
H24 H 0.3865 0.9453 0.7334 0.077 Uiso 1 1 calc R U . . .
C18 C 0.197(4) 0.945(2) 0.6657(13) 0.067(6) Uani 1 1 d . U . . .
H18 H 0.1625 0.8709 0.6811 0.081 Uiso 1 1 calc R U . . .
C19 C 0.107(3) 1.000(2) 0.6127(11) 0.055(5) Uani 1 1 d . U . . .
H74 H 0.0142 0.9689 0.5920 0.066 Uiso 1 1 calc R U . . .
C20 C 0.111(3) 1.3560(16) 0.5442(11) 0.048(5) Uani 1 1 d . U . . .
C21 C 0.091(3) 1.403(2) 0.6064(12) 0.065(6) Uani 1 1 d . U . . .
H202 H 0.0600 1.3492 0.6376 0.078 Uiso 1 1 calc R U . . .
C22 C 0.111(4) 1.525(2) 0.6280(15) 0.080(7) Uani 1 1 d . U . . .
H902 H 0.0971 1.5523 0.6730 0.097 Uiso 1 1 calc R U . . .
C23 C 0.154(4) 1.607(2) 0.5813(17) 0.090(7) Uani 1 1 d . U . . .
H901 H 0.1731 1.6908 0.5958 0.108 Uiso 1 1 calc R U . . .
C24 C 0.169(4) 1.564(2) 0.5119(18) 0.091(8) Uani 1 1 d . U . . .
H900 H 0.1880 1.6180 0.4776 0.109 Uiso 1 1 calc R U . . .
C25 C 0.154(4) 1.435(2) 0.4972(16) 0.074(6) Uani 1 1 d . U . . .
H200 H 0.1731 1.4026 0.4545 0.089 Uiso 1 1 calc R U . . .
C26 C 0.0282(17) 0.8269(14) 0.0730(10) 0.026(3) Uani 1 1 d . . . . .
C27 C -0.123(2) 0.8010(15) 0.0658(12) 0.035(4) Uani 1 1 d . . . . .
H14 H -0.1715 0.8009 0.1056 0.042 Uiso 1 1 calc R U . . .
C28 C -0.1843(19) 0.7791(16) -0.0091(10) 0.033(4) Uani 1 1 d . . . . .
H63 H -0.2851 0.7581 -0.0306 0.040 Uiso 1 1 calc R U . . .
C29 C -0.0793(18) 0.7915(15) -0.0499(11) 0.031(4) Uani 1 1 d . . . . .
H27 H -0.0942 0.7807 -0.1034 0.037 Uiso 1 1 calc R U . . .
C30 C 0.0526(17) 0.8171(13) 0.0027(8) 0.024(3) Uani 1 1 d . . . . .
H103 H 0.1449 0.8278 -0.0088 0.028 Uiso 1 1 calc R U . . .
C31 C -0.0513(19) 0.4881(13) -0.0294(8) 0.025(3) Uani 1 1 d . . . . .
C32 C 0.0784(19) 0.5189(15) 0.0228(10) 0.030(4) Uani 1 1 d . . . . .
H121 H 0.1710 0.5279 0.0117 0.036 Uiso 1 1 calc R U . . .
C33 C 0.053(2) 0.5332(15) 0.0949(10) 0.035(4) Uani 1 1 d . . . . .
H43 H 0.1230 0.5537 0.1414 0.043 Uiso 1 1 calc R U . . .
C34 C -0.091(2) 0.5107(16) 0.0851(11) 0.039(5) Uani 1 1 d . . . . .
H30 H -0.1406 0.5169 0.1246 0.047 Uiso 1 1 calc R U . . .
C35 C -0.160(2) 0.4865(14) 0.0087(10) 0.032(4) Uani 1 1 d . . . . .
H37 H -0.2613 0.4681 -0.0126 0.039 Uiso 1 1 calc R U . . .
C36 C -0.243(3) 0.4630(15) -0.1661(9) 0.041(5) Uani 1 1 d . . . . .
C37 C -0.348(2) 0.3644(19) -0.1613(11) 0.042(5) Uani 1 1 d . . . . .
H137 H -0.3181 0.2976 -0.1353 0.050 Uiso 1 1 calc R U . . .
C38 C -0.490(2) 0.362(2) -0.1922(11) 0.050(6) Uani 1 1 d . . . . .
H36 H -0.5496 0.2912 -0.1906 0.059 Uiso 1 1 calc R U . . .
C39 C -0.541(3) 0.459(3) -0.2244(15) 0.078(10) Uani 1 1 d . . . . .
H33 H -0.6379 0.4601 -0.2402 0.094 Uiso 1 1 calc R U . . .
C40 C -0.442(3) 0.565(2) -0.2348(12) 0.052(6) Uani 1 1 d . . . . .
H32 H -0.4746 0.6299 -0.2618 0.063 Uiso 1 1 calc R U . . .
C41 C -0.317(3) 0.564(2) -0.2064(14) 0.063(7) Uani 1 1 d . . . . .
H12 H -0.2588 0.6342 -0.2104 0.076 Uiso 1 1 calc R U . . .
C42 C -0.0295(17) 0.3077(16) -0.1413(10) 0.032(4) Uani 1 1 d . . . . .
C43 C 0.018(3) 0.277(2) -0.2050(13) 0.060(7) Uani 1 1 d . . . . .
H108 H 0.0348 0.3359 -0.2367 0.072 Uiso 1 1 calc R U . . .
C44 C 0.038(3) 0.152(2) -0.2184(13) 0.068(8) Uani 1 1 d . . . . .
H203 H 0.0629 0.1277 -0.2613 0.082 Uiso 1 1 calc R U . . .
C45 C 0.021(3) 0.063(2) -0.1658(13) 0.057(6) Uani 1 1 d . . . . .
H199 H 0.0371 -0.0181 -0.1742 0.068 Uiso 1 1 calc R U . . .
C46 C -0.0179(19) 0.0974(16) -0.1049(11) 0.036(4) Uani 1 1 d . . . . .
H177 H -0.0297 0.0384 -0.0720 0.043 Uiso 1 1 calc R U . . .
C47 C -0.0416(16) 0.2192(14) -0.0888(11) 0.029(4) Uani 1 1 d . . . . .
H10 H -0.0645 0.2416 -0.0450 0.035 Uiso 1 1 calc R U . . .
C48 C 0.5100(17) 0.9371(15) 0.1961(11) 0.031(4) Uani 1 1 d . . . . .
C49 C 0.5593(16) 0.9614(13) 0.1320(9) 0.023(3) Uani 1 1 d . . . . .
H72 H 0.4999 0.9613 0.0821 0.028 Uiso 1 1 calc R U . . .
C50 C 0.7052(16) 0.9883(15) 0.1518(11) 0.031(4) Uani 1 1 d . . . . .
H18B H 0.7650 1.0099 0.1182 0.037 Uiso 1 1 calc R U . . .
C51 C 0.7522(19) 0.9795(16) 0.2280(10) 0.033(4) Uani 1 1 d . . . . .
H20 H 0.8499 0.9931 0.2569 0.039 Uiso 1 1 calc R U . . .
C52 C 0.6313(17) 0.9505(14) 0.2557(10) 0.028(3) Uani 1 1 d . . . . .
H86 H 0.6316 0.9392 0.3073 0.034 Uiso 1 1 calc R U . . .
C53 C 0.5313(16) 1.2629(14) 0.1634(9) 0.023(3) Uani 1 1 d . . . . .
C54 C 0.6805(18) 1.2819(15) 0.1816(10) 0.029(4) Uani 1 1 d . . . . .
H16 H 0.7392 1.3001 0.1470 0.035 Uiso 1 1 calc R U . . .
C55 C 0.7297(19) 1.2691(15) 0.2565(11) 0.038(4) Uani 1 1 d . . . . .
H19 H 0.8285 1.2775 0.2837 0.046 Uiso 1 1 calc R U . . .
C56 C 0.609(2) 1.2433(16) 0.2873(10) 0.037(4) Uani 1 1 d . . . . .
H23 H 0.6111 1.2301 0.3388 0.045 Uiso 1 1 calc R U . . .
C57 C 0.490(2) 1.2391(16) 0.2303(10) 0.032(4) Uani 1 1 d . . . . .
H34 H 0.3928 1.2216 0.2348 0.039 Uiso 1 1 calc R U . . .
C58 C 0.4568(17) 1.1652(14) 0.0076(10) 0.028(3) Uani 1 1 d . U . . .
C59 C 0.5905(18) 1.1718(16) -0.0017(10) 0.032(3) Uani 1 1 d . U . . .
H101 H 0.6575 1.2348 0.0231 0.039 Uiso 1 1 calc R U . . .
C60 C 0.627(2) 1.0860(16) -0.0476(11) 0.039(4) Uani 1 1 d . U . . .
H75 H 0.7192 1.0846 -0.0512 0.047 Uiso 1 1 calc R U . . .
C61 C 0.515(2) 0.9979(18) -0.0899(12) 0.043(4) Uani 1 1 d . U . . .
H169 H 0.5347 0.9401 -0.1228 0.051 Uiso 1 1 calc R U . . .
C62 C 0.376(3) 0.9979(19) -0.0825(12) 0.048(4) Uani 1 1 d . U . . .
H114 H 0.3045 0.9423 -0.1110 0.058 Uiso 1 1 calc R U . . .
C63 C 0.350(2) 1.0787(16) -0.0343(10) 0.035(3) Uani 1 1 d . U . . .
H25 H 0.2591 1.0782 -0.0280 0.042 Uiso 1 1 calc R U . . .
C64 C 0.4420(16) 1.4250(14) 0.0500(11) 0.027(4) Uani 1 1 d . . . . .
C65 C 0.477(2) 1.5186(16) 0.1043(13) 0.049(5) Uani 1 1 d . . . . .
H13 H 0.4941 1.5011 0.1534 0.059 Uiso 1 1 calc R U . . .
C66 C 0.487(3) 1.6407(19) 0.0851(14) 0.053(6) Uani 1 1 d . . . . .
H39 H 0.5080 1.7047 0.1216 0.064 Uiso 1 1 calc R U . . .
C67 C 0.466(2) 1.6666(19) 0.0133(13) 0.048(5) Uani 1 1 d . . . . .
H130 H 0.4801 1.7478 0.0015 0.057 Uiso 1 1 calc R U . . .
C68 C 0.423(2) 1.5716(17) -0.0436(12) 0.041(5) Uani 1 1 d . . . . .
H11 H 0.3986 1.5888 -0.0928 0.049 Uiso 1 1 calc R U . . .
C69 C 0.418(2) 1.4473(18) -0.0217(13) 0.045(5) Uani 1 1 d . . . . .
H83 H 0.3979 1.3818 -0.0572 0.053 Uiso 1 1 calc R U . . .
C200 C 0.672(3) 0.849(3) 0.613(2) 0.102(13) Uani 1 1 d . . . . .
H270 H 0.6645 0.9112 0.5766 0.122 Uiso 1 1 calc R U . . .
N1 N 0.1012(16) 0.8330(12) 0.2052(8) 0.030(3) Uani 1 1 d . . . . .
N2 N 0.2668(15) 0.8867(11) 0.1359(8) 0.026(3) Uani 1 1 d . . . . .
N3 N 0.3376(14) 0.8825(13) 0.2640(8) 0.030(3) Uani 1 1 d . . . . .
P1 P 0.0688(6) 1.1900(4) 0.5180(3) 0.0350(10) Uani 1 1 d . . . . .
P2 P -0.0696(5) 0.4641(4) -0.1267(2) 0.0266(9) Uani 1 1 d . . . . .
P3 P 0.4091(4) 1.2678(4) 0.0762(2) 0.0216(8) Uani 1 1 d . . . . .
Cl1 Cl -0.3916(7) 1.0460(8) 0.4667(4) 0.074(2) Uani 1 1 d . . . . .
Cl2 Cl 0.2366(6) 0.7311(5) -0.2030(3) 0.0465(14) Uani 0.937(3) 1 d . . P . .
Cl3 Cl -0.0271(5) 1.1791(5) 0.1099(3) 0.0402(11) Uani 1 1 d . . . . .
Cl4 Cl -0.051(6) 0.754(5) -0.257(3) 0.015(7) Uani 0.063(3) 1 d . U P . .
Cl20 Cl 0.5193(9) 0.7716(8) 0.6015(6) 0.093(3) Uani 1 1 d . . . . .
Cl21 Cl 0.7988(14) 0.7530(14) 0.5986(14) 0.204(9) Uani 1 1 d . . . . .
Cl22 Cl 0.7340(18) 0.9245(16) 0.6998(12) 0.244(12) Uani 1 1 d . . . . .
Fe1 Fe 0.1610(3) 1.0024(2) 0.39296(13) 0.0283(5) Uani 1 1 d . . . . .
Fe2 Fe -0.0458(2) 0.65517(19) 0.02416(12) 0.0218(5) Uani 1 1 d . . . . .
Fe3 Fe 0.6140(2) 1.1101(2) 0.20683(13) 0.0243(5) Uani 1 1 d . . . . .
Au1 Au -0.15905(9) 1.12043(8) 0.49302(5) 0.0476(2) Uani 1 1 d . . . . .
Au2 Au 0.07666(7) 0.59742(5) -0.16647(4) 0.0317(2) Uani 0.937(3) 1 d . . P . .
Au3 Au 0.19127(5) 1.22297(5) 0.08959(3) 0.02495(16) Uani 1 1 d . . . . .
Au4 Au -0.0395(10) 0.6111(8) -0.1939(5) 0.019(3) Uani 0.063(3) 1 d . U P . .

loop_
_atom_site_aniso_label
_atom_site_aniso_U_11
_atom_site_aniso_U_22
_atom_site_aniso_U_33
_atom_site_aniso_U_23
_atom_site_aniso_U_13
_atom_site_aniso_U_12
C1 0.046(10) 0.010(7) 0.050(11) -0.001(7) 0.018(9) 0.000(7)
C2 0.029(8) 0.013(7) 0.042(10) -0.003(6) 0.017(7) -0.003(6)
C3 0.035(8) 0.007(6) 0.039(9) 0.002(6) 0.010(7) 0.004(6)
C4 0.053(10) 0.049(10) 0.032(9) 0.021(8) 0.024(8) -0.007(9)
C5 0.055(10) 0.019(7) 0.028(8) 0.000(6) 0.015(7) 0.007(7)
C6 0.058(10) 0.024(8) 0.027(8) 0.002(6) 0.012(8) 0.008(7)
C7 0.056(10) 0.030(8) 0.043(9) 0.010(7) 0.034(8) 0.004(8)
C8 0.050(10) 0.020(8) 0.050(10) 0.002(7) 0.016(8) -0.018(7)
C9 0.035(9) 0.041(10) 0.023(8) 0.006(7) 0.010(7) 0.005(8)
C10 0.077(15) 0.018(9) 0.046(12) 0.004(8) 0.016(11) 0.012(9)
C11 0.062(12) 0.027(9) 0.013(7) 0.003(6) -0.001(8) -0.005(8)
C12 0.079(14) 0.018(8) 0.035(10) 0.004(7) 0.033(10) 0.001(9)
C13 0.041(10) 0.033(10) 0.036(10) -0.011(8) 0.008(8) 0.000(8)
C14 0.070(12) 0.041(10) 0.033(9) -0.004(8) 0.007(9) 0.020(9)
C15 0.057(11) 0.046(10) 0.034(9) 0.000(8) 0.011(8) 0.021(9)
C16 0.094(15) 0.064(13) 0.032(10) -0.007(9) 0.009(10) 0.025(12)
C17 0.125(17) 0.044(11) 0.025(9) 0.005(8) 0.014(11) 0.023(12)
C18 0.128(17) 0.035(10) 0.046(11) 0.010(9) 0.022(12) 0.037(11)
C19 0.096(14) 0.053(11) 0.022(9) 0.023(8) 0.017(9) 0.023(11)
C20 0.102(14) 0.012(7) 0.033(9) 0.008(7) 0.018(10) 0.006(9)
C21 0.124(16) 0.040(11) 0.028(9) -0.008(8) 0.011(11) 0.016(11)
C22 0.155(19) 0.048(12) 0.043(12) 0.000(10) 0.033(13) 0.013(14)
C23 0.17(2) 0.034(11) 0.086(15) -0.005(11) 0.060(15) 0.040(13)
C24 0.18(2) 0.029(11) 0.082(15) -0.007(11) 0.063(15) 0.019(13)
C25 0.129(17) 0.038(11) 0.073(14) -0.001(10) 0.058(13) 0.016(12)
C26 0.031(8) 0.011(7) 0.039(9) -0.007(6) 0.015(7) -0.002(6)
C27 0.043(10) 0.013(7) 0.060(13) -0.002(8) 0.029(10) 0.013(7)
C28 0.033(9) 0.027(9) 0.038(10) 0.015(8) 0.006(8) 0.000(7)
C29 0.034(9) 0.012(7) 0.044(10) 0.007(7) 0.006(8) -0.002(6)
C30 0.035(8) 0.011(7) 0.023(8) 0.003(6) 0.004(7) 0.001(6)
C31 0.047(9) 0.012(7) 0.019(7) 0.000(5) 0.015(7) 0.003(6)
C32 0.041(9) 0.022(8) 0.034(9) 0.008(7) 0.014(8) 0.021(7)
C33 0.055(11) 0.017(8) 0.027(9) -0.006(6) -0.007(8) 0.010(8)
C34 0.065(13) 0.020(8) 0.044(11) -0.008(7) 0.041(10) -0.003(8)
C35 0.050(10) 0.009(7) 0.036(10) -0.006(6) 0.018(8) -0.015(7)
C36 0.100(16) 0.016(8) 0.018(8) 0.005(6) 0.032(10) 0.023(9)
C37 0.057(12) 0.037(11) 0.043(11) -0.001(9) 0.033(10) 0.012(9)
C38 0.042(11) 0.075(16) 0.028(10) -0.012(10) 0.002(8) 0.014(11)
C39 0.057(15) 0.10(2) 0.064(17) -0.047(16) -0.019(13) 0.030(15)
C40 0.073(16) 0.045(13) 0.034(11) -0.008(9) -0.001(11) 0.024(12)
C41 0.09(2) 0.040(13) 0.054(15) 0.003(11) 0.012(15) 0.013(13)
C42 0.027(8) 0.026(9) 0.041(10) -0.010(7) 0.006(7) 0.002(7)
C43 0.10(2) 0.046(13) 0.038(12) 0.000(10) 0.033(13) 0.002(13)
C44 0.12(2) 0.060(16) 0.033(12) -0.015(11) 0.023(13) 0.031(16)
C45 0.080(16) 0.044(13) 0.051(13) -0.021(11) 0.018(12) 0.031(12)
C46 0.038(10) 0.020(8) 0.045(11) -0.009(7) 0.005(8) 0.001(7)
C47 0.022(7) 0.013(7) 0.048(10) -0.006(7) 0.005(7) -0.008(6)
C48 0.026(8) 0.022(8) 0.047(11) 0.012(7) 0.010(8) 0.006(7)
C49 0.026(7) 0.015(7) 0.036(9) -0.004(6) 0.018(7) 0.006(6)
C50 0.020(7) 0.020(8) 0.051(11) -0.007(7) 0.006(7) 0.006(6)
C51 0.032(9) 0.029(9) 0.034(9) 0.001(7) 0.000(7) 0.002(7)
C52 0.029(8) 0.014(7) 0.037(9) 0.008(6) 0.000(7) 0.003(6)
C53 0.028(8) 0.016(7) 0.027(8) -0.005(6) 0.010(6) 0.002(6)
C54 0.035(9) 0.020(8) 0.033(9) -0.001(7) 0.013(7) -0.002(7)
C55 0.033(9) 0.018(8) 0.052(12) -0.012(8) -0.005(8) -0.010(7)
C56 0.057(12) 0.019(8) 0.030(9) -0.012(7) 0.005(8) -0.008(8)
C57 0.041(9) 0.022(8) 0.036(10) 0.001(7) 0.013(8) 0.004(7)
C58 0.031(6) 0.015(6) 0.040(7) 0.000(6) 0.013(6) 0.004(5)
C59 0.035(6) 0.025(6) 0.040(7) -0.003(5) 0.025(5) -0.011(5)
C60 0.053(8) 0.023(7) 0.046(8) -0.014(6) 0.023(7) 0.003(6)
C61 0.057(8) 0.028(7) 0.044(8) -0.014(6) 0.014(7) 0.007(7)
C62 0.063(9) 0.033(8) 0.047(8) -0.005(7) 0.012(8) 0.004(7)
C63 0.044(8) 0.024(7) 0.034(7) -0.006(6) 0.008(6) 0.007(6)
C64 0.021(7) 0.012(7) 0.056(11) 0.004(7) 0.023(8) 0.005(6)
C65 0.075(15) 0.014(8) 0.050(12) -0.004(8) 0.006(11) -0.004(9)
C66 0.067(15) 0.023(10) 0.070(16) -0.008(10) 0.022(13) 0.001(10)
C67 0.071(14) 0.028(10) 0.058(13) 0.015(9) 0.036(12) 0.016(10)
C68 0.058(12) 0.027(9) 0.051(12) 0.017(8) 0.034(10) 0.014(9)
C69 0.061(13) 0.032(10) 0.060(13) 0.029(9) 0.040(11) 0.028(9)
C200 0.08(2) 0.039(15) 0.17(4) 0.03(2) 0.01(2) 0.004(15)
N1 0.045(8) 0.013(6) 0.031(8) -0.009(5) 0.012(7) -0.004(6)
N2 0.037(7) 0.013(6) 0.032(7) -0.004(5) 0.017(6) -0.002(5)
N3 0.027(7) 0.027(7) 0.037(8) -0.007(6) 0.016(6) 0.000(6)
P1 0.048(3) 0.025(2) 0.034(2) -0.0010(19) 0.013(2) 0.008(2)
P2 0.044(2) 0.0172(19) 0.020(2) -0.0024(15) 0.0124(18) 0.0022(17)
P3 0.0206(19) 0.0144(18) 0.031(2) 0.0005(16) 0.0096(17) 0.0002(15)
Cl1 0.045(3) 0.088(5) 0.086(5) 0.006(4) 0.019(3) -0.006(3)
Cl2 0.073(4) 0.029(2) 0.034(3) -0.003(2) 0.019(2) -0.023(2)
Cl3 0.029(2) 0.042(3) 0.055(3) 0.009(2) 0.022(2) -0.0025(19)
Cl4 0.015(7) 0.014(7) 0.014(7) 0.002(3) 0.002(3) 0.003(3)
Cl20 0.086(5) 0.075(5) 0.112(7) 0.016(5) 0.017(5) -0.006(4)
Cl21 0.107(9) 0.113(10) 0.41(3) 0.036(14) 0.091(14) 0.017(7)
Cl22 0.183(15) 0.148(13) 0.31(2) -0.109(15) -0.119(15) 0.055(11)
Fe1 0.0425(14) 0.0197(11) 0.0250(12) 0.0008(9) 0.0141(11) 0.0005(10)
Fe2 0.0304(11) 0.0126(10) 0.0236(11) -0.0030(8) 0.0102(9) 0.0008(8)
Fe3 0.0251(11) 0.0161(10) 0.0306(12) -0.0014(9) 0.0057(10) 0.0002(9)
Au1 0.0475(5) 0.0463(5) 0.0522(5) -0.0012(4) 0.0195(4) 0.0038(4)
Au2 0.0555(6) 0.0171(3) 0.0250(4) -0.0013(3) 0.0186(4) -0.0042(3)
Au3 0.0212(3) 0.0228(3) 0.0321(4) 0.0019(3) 0.0104(2) -0.0013(2)
Au4 0.031(4) 0.013(3) 0.013(3) -0.003(2) 0.007(2) 0.002(2)

loop_
_atom_type_symbol
_atom_type_description
_atom_type_scat_dispersion_real
_atom_type_scat_dispersion_imag
_atom_type_scat_source
C C 0.0033 0.0016 'International Tables Vol C Tables 4.2.6.8 and 6.1.1.4'
H H 0.0000 0.0000 'International Tables Vol C Tables 4.2.6.8 and 6.1.1.4'
N N 0.0061 0.0033 'International Tables Vol C Tables 4.2.6.8 and 6.1.1.4'
P P 0.1023 0.0942 'International Tables Vol C Tables 4.2.6.8 and 6.1.1.4'
Cl Cl 0.1484 0.1585 'International Tables Vol C Tables 4.2.6.8 and 6.1.1.4'
Fe Fe 0.3463 0.8444 'International Tables Vol C Tables 4.2.6.8 and 6.1.1.4'
Au Au -2.0133 8.8022 'International Tables Vol C Tables 4.2.6.8 and 6.1.1.4'

loop_
_geom_angle_atom_site_label_1
_geom_angle_atom_site_label_2
_geom_angle_atom_site_label_3
_geom_angle
_geom_angle_site_symmetry_1
_geom_angle_site_symmetry_3
_geom_angle_publ_flag
N1 C1 N3 125.6(18) . . ?
N1 C1 C4 117.7(16) . . ?
N3 C1 C4 116.7(17) . . ?
N2 C2 N1 123.9(16) . . ?
N2 C2 C26 117.0(15) . . ?
N1 C2 C26 119.1(14) . . ?
N3 C3 N2 124.0(15) . . ?
N3 C3 C48 119.6(16) . . ?
N2 C3 C48 116.5(15) . . ?
C8 C4 C5 112.6(17) . . ?
C8 C4 C1 125.0(19) . . ?
C5 C4 C1 121.3(17) . . ?
C8 C4 Fe1 72.9(12) . . ?
C5 C4 Fe1 69.5(11) . . ?
C1 C4 Fe1 115.7(12) . . ?
C6 C5 C4 104.7(17) . . ?
C6 C5 Fe1 70.9(10) . . ?
C4 C5 Fe1 68.2(12) . . ?
C5 C6 C7 108.1(16) . . ?
C5 C6 Fe1 68.7(10) . . ?
C7 C6 Fe1 70.1(10) . . ?
C6 C7 C8 110.2(16) . . ?
C6 C7 Fe1 69.5(10) . . ?
C8 C7 Fe1 70.0(9) . . ?
C4 C8 C7 104.3(18) . . ?
C4 C8 Fe1 67.7(12) . . ?
C7 C8 Fe1 69.2(10) . . ?
C10 C9 C13 111.3(17) . . ?
C10 C9 P1 122.1(15) . . ?
C13 C9 P1 126.5(14) . . ?
C10 C9 Fe1 71.9(11) . . ?
C13 C9 Fe1 71.7(10) . . ?
P1 C9 Fe1 126.3(10) . . ?
C9 C10 C11 106.3(19) . . ?
C9 C10 Fe1 67.6(11) . . ?
C11 C10 Fe1 69.6(11) . . ?
C12 C11 C10 109.3(16) . . ?
C12 C11 Fe1 69.8(10) . . ?
C10 C11 Fe1 69.4(10) . . ?
C11 C12 C13 106.9(17) . . ?
C11 C12 Fe1 69.5(11) . . ?
C13 C12 Fe1 69.1(10) . . ?
C9 C13 C12 106.1(17) . . ?
C9 C13 Fe1 67.3(10) . . ?
C12 C13 Fe1 69.3(10) . . ?
C15 C14 C19 122(2) . . ?
C15 C14 P1 123.0(19) . . ?
C19 C14 P1 114.6(17) . . ?
C14 C15 C16 118(2) . . ?
C17 C16 C15 124(3) . . ?
C16 C17 C18 119(2) . . ?
C17 C18 C19 126(3) . . ?
C18 C19 C14 112(3) . . ?
C21 C20 C25 118(2) . . ?
C21 C20 P1 121.1(17) . . ?
C25 C20 P1 120.6(16) . . ?
C20 C21 C22 125(3) . . ?
C21 C22 C23 118(2) . . ?
C22 C23 C24 120(3) . . ?
C23 C24 C25 117(3) . . ?
C20 C25 C24 122(2) . . ?
C30 C26 C2 125.2(15) . . ?
C30 C26 C27 107.9(15) . . ?
C2 C26 C27 126.7(16) . . ?
C30 C26 Fe2 69.8(8) . . ?
C2 C26 Fe2 122.8(12) . . ?
C27 C26 Fe2 68.7(9) . . ?
C28 C27 C26 106.6(16) . . ?
C28 C27 Fe2 69.8(10) . . ?
C26 C27 Fe2 69.3(8) . . ?
C27 C28 C29 110.1(16) . . ?
C27 C28 Fe2 70.0(10) . . ?
C29 C28 Fe2 71.6(10) . . ?
C28 C29 C30 106.5(16) . . ?
C28 C29 Fe2 67.9(10) . . ?
C30 C29 Fe2 68.1(9) . . ?
C26 C30 C29 108.8(15) . . ?
C26 C30 Fe2 70.1(9) . . ?
C29 C30 Fe2 71.3(9) . . ?
C32 C31 C35 107.8(14) . . ?
C32 C31 P2 124.5(13) . . ?
C35 C31 P2 127.6(14) . . ?
C32 C31 Fe2 69.0(9) . . ?
C35 C31 Fe2 69.6(8) . . ?
P2 C31 Fe2 124.4(8) . . ?
C31 C32 C33 109.2(15) . . ?
C31 C32 Fe2 70.1(9) . . ?
C33 C32 Fe2 71.3(9) . . ?
C34 C33 C32 105.8(15) . . ?
C34 C33 Fe2 70.2(11) . . ?
C32 C33 Fe2 67.6(9) . . ?
C33 C34 C35 111.0(15) . . ?
C33 C34 Fe2 70.6(10) . . ?
C35 C34 Fe2 68.4(10) . . ?
C31 C35 C34 106.0(16) . . ?
C31 C35 Fe2 69.6(9) . . ?
C34 C35 Fe2 70.6(9) . . ?
C37 C36 C41 108(2) . . ?
C37 C36 P2 123.7(14) . . ?
C41 C36 P2 127.9(18) . . ?
C37 C36 Au4 168.4(12) . . ?
C41 C36 Au4 75.8(14) . . ?
P2 C36 Au4 54.1(7) . . ?
C38 C37 C36 125(2) . . ?
C39 C38 C37 121(3) . . ?
C38 C39 C40 119(2) . . ?
C41 C40 C39 118(2) . . ?
C40 C41 C36 129(3) . . ?
C40 C41 Au4 156(2) . . ?
C36 C41 Au4 71.2(15) . . ?
C43 C42 C47 120.9(17) . . ?
C43 C42 P2 118.5(16) . . ?
C47 C42 P2 120.6(13) . . ?
C44 C43 C42 118(2) . . ?
C43 C44 C45 120.2(19) . . ?
C46 C45 C44 120.0(19) . . ?
C45 C46 C47 122(2) . . ?
C46 C47 C42 118.3(17) . . ?
C52 C48 C49 106.1(15) . . ?
C52 C48 C3 126.4(17) . . ?
C49 C48 C3 127.5(16) . . ?
C52 C48 Fe3 68.3(9) . . ?
C49 C48 Fe3 69.8(9) . . ?
C3 C48 Fe3 128.9(12) . . ?
C50 C49 C48 109.2(16) . . ?
C50 C49 Fe3 70.2(9) . . ?
C48 C49 Fe3 69.4(9) . . ?
C49 C50 C51 108.7(17) . . ?
C49 C50 Fe3 69.9(9) . . ?
C51 C50 Fe3 70.2(10) . . ?
C50 C51 C52 107.2(15) . . ?
C50 C51 Fe3 69.7(10) . . ?
C52 C51 Fe3 67.8(9) . . ?
C51 C52 C48 108.9(16) . . ?
C51 C52 Fe3 71.3(10) . . ?
C48 C52 Fe3 70.5(9) . . ?
C54 C53 C57 106.8(15) . . ?
C54 C53 P3 129.6(13) . . ?
C57 C53 P3 123.7(13) . . ?
C54 C53 Fe3 69.4(9) . . ?
C57 C53 Fe3 69.7(10) . . ?
P3 C53 Fe3 126.4(8) . . ?
C55 C54 C53 108.8(16) . . ?
C55 C54 Fe3 70.0(10) . . ?
C53 C54 Fe3 70.0(9) . . ?
C54 C55 C56 107.8(16) . . ?
C54 C55 Fe3 70.0(9) . . ?
C56 C55 Fe3 70.2(9) . . ?
C57 C56 C55 107.5(17) . . ?
C57 C56 Fe3 69.9(10) . . ?
C55 C56 Fe3 68.4(9) . . ?
C56 C57 C53 109.1(16) . . ?
C56 C57 Fe3 70.8(11) . . ?
C53 C57 Fe3 69.3(9) . . ?
C59 C58 C63 121.2(16) . . ?
C59 C58 P3 121.6(13) . . ?
C63 C58 P3 117.2(13) . . ?
C58 C59 C60 120.4(16) . . ?
C59 C60 C61 116.9(18) . . ?
C62 C61 C60 121.4(17) . . ?
C63 C62 C61 119(2) . . ?
C62 C63 C58 121.2(19) . . ?
C69 C64 C65 121.8(17) . . ?
C69 C64 P3 119.6(14) . . ?
C65 C64 P3 118.2(15) . . ?
C64 C65 C66 119(2) . . ?
C67 C66 C65 120(2) . . ?
C66 C67 C68 121.0(19) . . ?
C67 C68 C69 117(2) . . ?
C64 C69 C68 120(2) . . ?
Cl20 C200 Cl22 114(3) . . ?
Cl20 C200 Cl21 111.3(18) . . ?
Cl22 C200 Cl21 108(2) . . ?
C1 N1 C2 115.4(15) . . ?
C2 N2 C3 114.9(14) . . ?
C3 N3 C1 116.0(16) . . ?
C9 P1 C14 106.7(9) . . ?
C9 P1 C20 104.9(9) . . ?
C14 P1 C20 104.5(10) . . ?
C9 P1 Au1 110.9(6) . . ?
C14 P1 Au1 113.9(9) . . ?
C20 P1 Au1 115.2(9) . . ?
C36 P2 C31 106.1(8) . . ?
C36 P2 C42 105.8(8) . . ?
C31 P2 C42 105.5(8) . . ?
C36 P2 Au4 85.7(7) . . ?
C31 P2 Au4 122.5(6) . . ?
C42 P2 Au4 125.4(7) . . ?
C36 P2 Au2 116.6(6) . . ?
C31 P2 Au2 111.7(5) . . ?
C42 P2 Au2 110.4(6) . . ?
Au4 P2 Au2 31.0(3) . . ?
C53 P3 C64 104.4(8) . . ?
C53 P3 C58 109.2(8) . . ?
C64 P3 C58 106.5(8) . . ?
C53 P3 Au3 109.1(5) . . ?
C64 P3 Au3 112.9(5) . . ?
C58 P3 Au3 114.3(5) . . ?
Au4 Cl4 Au2 24.1(7) . . ?
C9 Fe1 C4 174.7(8) . . ?
C9 Fe1 C5 143.0(7) . . ?
C4 Fe1 C5 42.3(8) . . ?
C9 Fe1 C6 116.3(7) . . ?
C4 Fe1 C6 68.0(7) . . ?
C5 Fe1 C6 40.5(7) . . ?
C9 Fe1 C10 40.5(8) . . ?
C4 Fe1 C10 134.1(9) . . ?
C5 Fe1 C10 172.2(8) . . ?
C6 Fe1 C10 147.3(8) . . ?
C9 Fe1 C11 68.2(7) . . ?
C4 Fe1 C11 108.0(7) . . ?
C5 Fe1 C11 131.3(8) . . ?
C6 Fe1 C11 171.1(8) . . ?
C10 Fe1 C11 41.0(8) . . ?
C9 Fe1 C13 41.0(7) . . ?
C4 Fe1 C13 142.1(8) . . ?
C5 Fe1 C13 109.8(8) . . ?
C6 Fe1 C13 109.0(8) . . ?
C10 Fe1 C13 69.2(9) . . ?
C11 Fe1 C13 68.9(8) . . ?
C9 Fe1 C7 114.6(7) . . ?
C4 Fe1 C7 66.2(7) . . ?
C5 Fe1 C7 68.2(8) . . ?
C6 Fe1 C7 40.4(8) . . ?
C10 Fe1 C7 118.0(9) . . ?
C11 Fe1 C7 146.4(8) . . ?
C13 Fe1 C7 136.9(8) . . ?
C9 Fe1 C12 69.2(7) . . ?
C4 Fe1 C12 110.7(7) . . ?
C5 Fe1 C12 104.6(8) . . ?
C6 Fe1 C12 132.1(9) . . ?
C10 Fe1 C12 69.4(9) . . ?
C11 Fe1 C12 40.7(8) . . ?
C13 Fe1 C12 41.6(7) . . ?
C7 Fe1 C12 172.3(9) . . ?
C9 Fe1 C8 137.8(8) . . ?
C4 Fe1 C8 39.4(8) . . ?
C5 Fe1 C8 70.2(8) . . ?
C6 Fe1 C8 69.3(8) . . ?
C10 Fe1 C8 111.1(9) . . ?
C11 Fe1 C8 113.1(8) . . ?
C13 Fe1 C8 177.6(8) . . ?
C7 Fe1 C8 40.7(8) . . ?
C12 Fe1 C8 140.9(8) . . ?
C32 Fe2 C28 161.9(8) . . ?
C32 Fe2 C27 157.6(8) . . ?
C28 Fe2 C27 40.1(8) . . ?
C32 Fe2 C31 40.8(7) . . ?
C28 Fe2 C31 124.3(7) . . ?
C27 Fe2 C31 157.4(7) . . ?
C32 Fe2 C35 68.8(8) . . ?
C28 Fe2 C35 106.4(8) . . ?
C27 Fe2 C35 119.4(7) . . ?
C31 Fe2 C35 40.9(7) . . ?
C32 Fe2 C30 110.1(7) . . ?
C28 Fe2 C30 68.4(7) . . ?
C27 Fe2 C30 69.2(7) . . ?
C31 Fe2 C30 125.9(6) . . ?
C35 Fe2 C30 161.0(7) . . ?
C32 Fe2 C26 123.0(7) . . ?
C28 Fe2 C26 68.4(7) . . ?
C27 Fe2 C26 42.0(7) . . ?
C31 Fe2 C26 160.3(7) . . ?
C35 Fe2 C26 156.8(7) . . ?
C30 Fe2 C26 40.1(6) . . ?
C32 Fe2 C34 66.9(7) . . ?
C28 Fe2 C34 121.7(8) . . ?
C27 Fe2 C34 104.8(7) . . ?
C31 Fe2 C34 67.6(6) . . ?
C35 Fe2 C34 40.9(7) . . ?
C30 Fe2 C34 157.5(7) . . ?
C26 Fe2 C34 121.1(7) . . ?
C32 Fe2 C33 41.1(7) . . ?
C28 Fe2 C33 155.2(8) . . ?
C27 Fe2 C33 119.4(8) . . ?
C31 Fe2 C33 69.0(6) . . ?
C35 Fe2 C33 68.9(8) . . ?
C30 Fe2 C33 123.6(7) . . ?
C26 Fe2 C33 105.8(7) . . ?
C34 Fe2 C33 39.1(8) . . ?
C32 Fe2 C29 126.6(7) . . ?
C28 Fe2 C29 40.5(7) . . ?
C27 Fe2 C29 68.3(8) . . ?
C31 Fe2 C29 110.8(7) . . ?
C35 Fe2 C29 123.7(7) . . ?
C30 Fe2 C29 40.6(6) . . ?
C26 Fe2 C29 67.9(7) . . ?
C34 Fe2 C29 159.0(8) . . ?
C33 Fe2 C29 161.6(8) . . ?
C52 Fe3 C48 41.2(7) . . ?
C52 Fe3 C55 120.8(8) . . ?
C48 Fe3 C55 159.2(8) . . ?
C52 Fe3 C54 156.2(7) . . ?
C48 Fe3 C54 160.5(7) . . ?
C55 Fe3 C54 40.0(8) . . ?
C52 Fe3 C49 68.3(7) . . ?
C48 Fe3 C49 40.9(7) . . ?
C55 Fe3 C49 156.0(7) . . ?
C54 Fe3 C49 123.4(7) . . ?
C52 Fe3 C53 160.9(7) . . ?
C48 Fe3 C53 125.6(7) . . ?
C55 Fe3 C53 68.1(7) . . ?
C54 Fe3 C53 40.7(6) . . ?
C49 Fe3 C53 111.0(6) . . ?
C52 Fe3 C50 68.3(8) . . ?
C48 Fe3 C50 68.5(7) . . ?
C55 Fe3 C50 119.3(7) . . ?
C54 Fe3 C50 106.5(7) . . ?
C49 Fe3 C50 39.9(6) . . ?
C53 Fe3 C50 124.3(7) . . ?
C52 Fe3 C57 123.4(7) . . ?
C48 Fe3 C57 110.8(7) . . ?
C55 Fe3 C57 67.9(7) . . ?
C54 Fe3 C57 68.1(7) . . ?
C49 Fe3 C57 128.3(7) . . ?
C53 Fe3 C57 41.0(7) . . ?
C50 Fe3 C57 162.7(7) . . ?
C52 Fe3 C51 40.9(7) . . ?
C48 Fe3 C51 68.8(7) . . ?
C55 Fe3 C51 103.9(7) . . ?
C54 Fe3 C51 120.2(7) . . ?
C49 Fe3 C51 67.5(7) . . ?
C53 Fe3 C51 157.9(7) . . ?
C50 Fe3 C51 40.1(7) . . ?
C57 Fe3 C51 157.0(7) . . ?
C52 Fe3 C56 106.6(8) . . ?
C48 Fe3 C56 124.3(8) . . ?
C55 Fe3 C56 41.4(8) . . ?
C54 Fe3 C56 68.1(7) . . ?
C49 Fe3 C56 162.3(7) . . ?
C53 Fe3 C56 67.9(7) . . ?
C50 Fe3 C56 155.8(7) . . ?
C57 Fe3 C56 39.3(8) . . ?
C51 Fe3 C56 120.6(8) . . ?
P1 Au1 Cl1 179.0(3) . . ?
Au4 Au2 P2 69.9(5) . . ?
Au4 Au2 Cl2 113.1(5) . . ?
P2 Au2 Cl2 177.0(2) . . ?
Au4 Au2 Cl4 44.3(12) . . ?
P2 Au2 Cl4 114.1(11) . . ?
Cl2 Au2 Cl4 68.8(11) . . ?
P3 Au3 Cl3 176.91(19) . . ?
Au2 Au4 Cl4 111.6(16) . . ?
Au2 Au4 P2 79.2(5) . . ?
Cl4 Au4 P2 168.6(16) . . ?
Au2 Au4 C36 119.3(7) . . ?
Cl4 Au4 C36 129.2(16) . . ?
P2 Au4 C36 40.2(5) . . ?
Au2 Au4 C41 151.4(8) . . ?
Cl4 Au4 C41 96.4(17) . . ?
P2 Au4 C41 72.5(6) . . ?
C36 Au4 C41 33.0(7) . . ?

loop_
_geom_bond_atom_site_label_1
_geom_bond_atom_site_label_2
_geom_bond_distance
_geom_bond_site_symmetry_2
_geom_bond_publ_flag
C1 N1 1.30(2) . ?
C1 N3 1.32(2) . ?
C1 C4 1.54(3) . ?
C2 N2 1.34(2) . ?
C2 N1 1.34(2) . ?
C2 C26 1.46(2) . ?
C3 N3 1.31(2) . ?
C3 N2 1.35(2) . ?
C3 C48 1.47(2) . ?
C4 C8 1.38(3) . ?
C4 C5 1.46(3) . ?
C4 Fe1 2.01(2) . ?
C5 C6 1.41(2) . ?
C5 Fe1 2.027(18) . ?
C6 C7 1.42(3) . ?
C6 Fe1 2.055(18) . ?
C7 C8 1.44(3) . ?
C7 Fe1 2.064(17) . ?
C8 Fe1 2.075(17) . ?
C9 C10 1.41(3) . ?
C9 C13 1.42(3) . ?
C9 P1 1.796(17) . ?
C9 Fe1 2.002(19) . ?
C10 C11 1.44(3) . ?
C10 Fe1 2.06(2) . ?
C11 C12 1.44(3) . ?
C11 Fe1 2.061(17) . ?
C12 C13 1.46(3) . ?
C12 Fe1 2.065(18) . ?
C13 Fe1 2.061(18) . ?
C14 C15 1.36(3) . ?
C14 C19 1.49(3) . ?
C14 P1 1.81(2) . ?
C15 C16 1.37(3) . ?
C16 C17 1.32(4) . ?
C17 C18 1.35(4) . ?
C18 C19 1.38(3) . ?
C20 C21 1.32(3) . ?
C20 C25 1.37(3) . ?
C20 P1 1.840(18) . ?
C21 C22 1.35(3) . ?
C22 C23 1.39(4) . ?
C23 C24 1.41(4) . ?
C24 C25 1.41(3) . ?
C26 C30 1.40(2) . ?
C26 C27 1.46(2) . ?
C26 Fe2 2.040(15) . ?
C27 C28 1.39(3) . ?
C27 Fe2 2.033(16) . ?
C28 C29 1.42(3) . ?
C28 Fe2 2.030(18) . ?
C29 C30 1.43(2) . ?
C29 Fe2 2.080(18) . ?
C30 Fe2 2.037(15) . ?
C31 C32 1.42(2) . ?
C31 C35 1.42(2) . ?
C31 P2 1.799(15) . ?
C31 Fe2 2.036(14) . ?
C32 C33 1.44(3) . ?
C32 Fe2 2.021(15) . ?
C33 C34 1.39(3) . ?
C33 Fe2 2.071(18) . ?
C34 C35 1.43(3) . ?
C34 Fe2 2.066(18) . ?
C35 Fe2 2.036(15) . ?
C36 C37 1.44(3) . ?
C36 C41 1.51(3) . ?
C36 P2 1.70(2) . ?
C36 Au4 2.62(2) . ?
C37 C38 1.37(3) . ?
C38 C39 1.33(4) . ?
C39 C40 1.49(4) . ?
C40 C41 1.23(3) . ?
C41 Au4 2.68(3) . ?
C42 C43 1.42(3) . ?
C42 C47 1.43(3) . ?
C42 P2 1.815(18) . ?
C43 C44 1.41(3) . ?
C44 C45 1.44(4) . ?
C45 C46 1.34(3) . ?
C46 C47 1.41(2) . ?
C48 C52 1.42(2) . ?
C48 C49 1.43(2) . ?
C48 Fe3 2.039(17) . ?
C49 C50 1.40(2) . ?
C49 Fe3 2.045(15) . ?
C50 C51 1.41(3) . ?
C50 Fe3 2.049(16) . ?
C51 C52 1.42(2) . ?
C51 Fe3 2.056(18) . ?
C52 Fe3 2.010(16) . ?
C53 C54 1.42(2) . ?
C53 C57 1.44(2) . ?
C53 P3 1.795(17) . ?
C53 Fe3 2.048(16) . ?
C54 C55 1.39(3) . ?
C54 Fe3 2.040(17) . ?
C55 C56 1.45(3) . ?
C55 Fe3 2.039(15) . ?
C56 C57 1.38(3) . ?
C56 Fe3 2.064(17) . ?
C57 Fe3 2.054(18) . ?
C58 C59 1.37(2) . ?
C58 C63 1.40(2) . ?
C58 P3 1.844(17) . ?
C59 C60 1.37(2) . ?
C60 C61 1.45(3) . ?
C61 C62 1.40(3) . ?
C62 C63 1.32(3) . ?
C64 C69 1.35(3) . ?
C64 C65 1.37(3) . ?
C64 P3 1.828(16) . ?
C65 C66 1.40(3) . ?
C66 C67 1.36(3) . ?
C67 C68 1.42(3) . ?
C68 C69 1.44(2) . ?
C200 Cl20 1.61(3) . ?
C200 Cl22 1.74(4) . ?
C200 Cl21 1.77(4) . ?
P1 Au1 2.231(5) . ?
P2 Au4 2.127(10) . ?
P2 Au2 2.225(4) . ?
P3 Au3 2.228(4) . ?
Cl1 Au1 2.285(6) . ?
Cl2 Au2 2.288(5) . ?
Cl3 Au3 2.282(4) . ?
Cl4 Au4 2.00(5) . ?
Cl4 Au2 2.66(5) . ?
Au2 Au4 1.166(10) . ?
